data_2223051
loop_
_publ_author_name
'Hampel, Nathalie'
'Richter, Dorothea'
'Ofial, Armin R.'
'Mayr, Herbert'
'Mayer, Peter'

_publ_section_title
;
 4-[4-(Dimethylamino)benzylidene]-2,6-dimethylcyclohexa-2,5-dienone
;
_journal_coeditor_code FL2253
_journal_issue 9
_journal_name_full 'Acta Crystallographica Section E'
_journal_page_first o2102
_journal_paper_doi 10.1107/S1600536809030748
_journal_volume 65
_journal_year 2009
_chemical_formula_iupac 'C17 H19 N O'
_chemical_formula_moiety 'C17 H19 N O'
_chemical_formula_sum 'C17 H19 N O'
_chemical_formula_weight 253.339
_chemical_name_systematic
;
4-[4-(Dimethylamino)benzylidene]-2,6-dimethylcyclohexa-2,5-dienone
;
_space_group_IT_number 14
_symmetry_cell_setting monoclinic
_symmetry_space_group_name_Hall '-P 2ybc'
_symmetry_space_group_name_H-M 'P 1 21/c 1'
_atom_sites_solution_hydrogens geom
_atom_sites_solution_primary direct
_atom_sites_solution_secondary difmap
_audit_creation_method SHELXL97
_cell_angle_alpha 90.00
_cell_angle_beta 104.6463(14)
_cell_angle_gamma 90.00
_cell_formula_units_Z 8
_cell_length_a 14.5357(3)
_cell_length_b 7.2759(2)
_cell_length_c 27.5473(5)
_cell_measurement_reflns_used 10514
_cell_measurement_temperature 200(2)
_cell_measurement_theta_max 26.373
_cell_measurement_theta_min 3.134
_cell_volume 2818.74(11)
_computing_cell_refinement 'SCALEPACK (Otwinowski & Minor, 1997)'
_computing_data_collection 'COLLECT (Hooft, 2004)'
_computing_data_reduction 'DENZO and SCALEPACK (Otwinowski & Minor, 1997)'
_computing_molecular_graphics
;
ORTEP-3 (Farrugia, 1997) and Mercury (Macrae <i>et al.</i>,
2006)
;
_computing_publication_material 'PLATON (Spek, 2009)'
_computing_structure_refinement 'SHELXL97 (Sheldrick, 2008)'
_computing_structure_solution 'SIR97 (Altomare <i>et al.</i>, 1999)'
_diffrn_ambient_temperature 200(2)
_diffrn_detector_area_resol_mean 9
_diffrn_measured_fraction_theta_full 0.994
_diffrn_measured_fraction_theta_max 0.994
_diffrn_measurement_device '95mm CCD camera on \k-goniostat'
_diffrn_measurement_device_type 'Nonius KappaCCD'
_diffrn_measurement_method 'CCD; rotation images; thick slices, \f/\w scan'
_diffrn_radiation_monochromator 'MONTEL, graded multilayered X-ray optics'
_diffrn_radiation_source 'rotating anode'
_diffrn_radiation_type MoK\a
_diffrn_radiation_wavelength 0.71073
_diffrn_reflns_av_R_equivalents 0.0513
_diffrn_reflns_av_sigmaI/netI 0.0571
_diffrn_reflns_limit_h_max 18
_diffrn_reflns_limit_h_min -18
_diffrn_reflns_limit_k_max 9
_diffrn_reflns_limit_k_min -9
_diffrn_reflns_limit_l_max 34
_diffrn_reflns_limit_l_min -33
_diffrn_reflns_number 18635
_diffrn_reflns_theta_full 26.37
_diffrn_reflns_theta_max 26.37
_diffrn_reflns_theta_min 3.15
_diffrn_standards_number 0
_exptl_absorpt_coefficient_mu 0.074
_exptl_absorpt_correction_type none
_exptl_crystal_colour red
_exptl_crystal_density_diffrn 1.19397(5)
_exptl_crystal_density_method 'not measured'
_exptl_crystal_description block
_exptl_crystal_F_000 1088
_exptl_crystal_size_max 0.24
_exptl_crystal_size_mid 0.20
_exptl_crystal_size_min 0.19
_refine_diff_density_max 0.142
_refine_diff_density_min -0.179
_refine_ls_extinction_method none
_refine_ls_goodness_of_fit_ref 1.020
_refine_ls_hydrogen_treatment constr
_refine_ls_matrix_type full
_refine_ls_number_parameters 351
_refine_ls_number_reflns 5725
_refine_ls_number_restraints 0
_refine_ls_restrained_S_all 1.020
_refine_ls_R_factor_all 0.0882
_refine_ls_R_factor_gt 0.0493
_refine_ls_shift/su_max 0.001
_refine_ls_shift/su_mean 0.000
_refine_ls_structure_factor_coef Fsqd
_refine_ls_weighting_details 'calc w=1/[\s^2^(Fo^2^)+(0.058P)^2^+0.2713P] where P=(Fo^2^+2Fc^2^)/3'
_refine_ls_weighting_scheme calc
_refine_ls_wR_factor_gt 0.1132
_refine_ls_wR_factor_ref 0.1305
_reflns_number_gt 3685
_reflns_number_total 5725
_reflns_threshold_expression I>2\s(I)
_cod_data_source_file fl2253.cif
_cod_data_source_block I
_cod_original_sg_symbol_H-M 'P 21/c'
_cod_database_code 2223051
_cod_database_fobs_code 2223051

loop_
_symmetry_equiv_pos_as_xyz
'x, y, z'
'-x, y+1/2, -z+1/2'
'-x, -y, -z'
'x, -y-1/2, z-1/2'

loop_
_atom_site_type_symbol
_atom_site_label
_atom_site_fract_x
_atom_site_fract_y
_atom_site_fract_z
_atom_site_U_iso_or_equiv
_atom_site_adp_type
_atom_site_calc_flag
_atom_site_refinement_flags
_atom_site_occupancy
_atom_site_disorder_assembly
_atom_site_disorder_group
O O1 -0.31746(8) 0.77657(19) 0.46546(5) 0.0626(4) Uani d . 1 . .
N N1 0.37909(9) 0.7322(2) 0.45672(5) 0.0497(4) Uani d . 1 . .
C C1 -0.24976(11) 0.7798(2) 0.44563(6) 0.0428(4) Uani d . 1 . .
C C2 -0.26523(11) 0.7680(2) 0.39087(6) 0.0441(4) Uani d . 1 . .
C C3 -0.19006(11) 0.7670(2) 0.37098(6) 0.0425(4) Uani d . 1 . .
H H3 -0.2014 0.7639 0.3355 0.051 Uiso calc R 1 . .
C C4 -0.09286(11) 0.7703(2) 0.40056(6) 0.0374(4) Uani d . 1 . .
C C5 -0.07886(11) 0.7914(2) 0.45418(5) 0.0372(4) Uani d . 1 . .
H H5 -0.0157 0.7992 0.4747 0.045 Uiso calc R 1 . .
C C6 -0.15154(11) 0.8003(2) 0.47623(5) 0.0372(4) Uani d . 1 . .
C C7 -0.36678(12) 0.7568(3) 0.35963(7) 0.0621(5) Uani d . 1 . .
H H7A -0.3675 0.7544 0.3240 0.093 Uiso calc R 1 . .
H H7B -0.4022 0.8642 0.3664 0.093 Uiso calc R 1 . .
H H7C -0.3964 0.6446 0.3682 0.093 Uiso calc R 1 . .
C C8 -0.13802(12) 0.8369(2) 0.53118(6) 0.0477(4) Uani d . 1 . .
H H8A -0.0699 0.8458 0.5475 0.072 Uiso calc R 1 . .
H H8B -0.1660 0.7362 0.5463 0.072 Uiso calc R 1 . .
H H8C -0.1693 0.9527 0.5357 0.072 Uiso calc R 1 . .
C C9 -0.02032(11) 0.7623(2) 0.37695(6) 0.0394(4) Uani d . 1 . .
H H9 -0.0399 0.7699 0.3414 0.047 Uiso calc R 1 . .
C C10 0.08090(10) 0.7442(2) 0.39752(5) 0.0350(4) Uani d . 1 . .
C C11 0.14350(11) 0.8184(2) 0.37151(5) 0.0395(4) Uani d . 1 . .
H H11 0.1179 0.8716 0.3394 0.047 Uiso calc R 1 . .
C C12 0.24043(11) 0.8172(2) 0.39054(6) 0.0413(4) Uani d . 1 . .
H H12 0.2798 0.8735 0.3720 0.050 Uiso calc R 1 . .
C C13 0.28220(11) 0.7344(2) 0.43683(6) 0.0385(4) Uani d . 1 . .
C C14 0.22023(11) 0.6473(2) 0.46155(5) 0.0395(4) Uani d . 1 . .
H H14 0.2461 0.5826 0.4919 0.047 Uiso calc R 1 . .
C C15 0.12351(11) 0.6539(2) 0.44275(5) 0.0370(4) Uani d . 1 . .
H H15 0.0840 0.5956 0.4608 0.044 Uiso calc R 1 . .
C C16 0.41687(13) 0.6822(3) 0.50911(7) 0.0713(6) Uani d . 1 . .
H H16A 0.3946 0.7704 0.5305 0.107 Uiso calc R 1 . .
H H16B 0.4865 0.6838 0.5173 0.107 Uiso calc R 1 . .
H H16C 0.3949 0.5586 0.5149 0.107 Uiso calc R 1 . .
C C17 0.43927(13) 0.8433(3) 0.43384(8) 0.0752(6) Uani d . 1 . .
H H17A 0.4262 0.8142 0.3980 0.113 Uiso calc R 1 . .
H H17B 0.5061 0.8173 0.4500 0.113 Uiso calc R 1 . .
H H17C 0.4262 0.9737 0.4380 0.113 Uiso calc R 1 . .
O O2 -0.37910(8) 0.25472(19) 0.34392(5) 0.0634(4) Uani d . 1 . .
N N2 0.33071(9) 0.24688(19) 0.33231(5) 0.0443(4) Uani d . 1 . .
C C18 -0.30784(12) 0.2279(2) 0.32776(6) 0.0444(4) Uani d . 1 . .
C C19 -0.31707(11) 0.1739(2) 0.27539(6) 0.0410(4) Uani d . 1 . .
C C20 -0.23808(10) 0.1486(2) 0.25927(6) 0.0386(4) Uani d . 1 . .
H H20 -0.2453 0.1116 0.2254 0.046 Uiso calc R 1 . .
C C21 -0.14294(10) 0.1744(2) 0.29038(5) 0.0348(4) Uani d . 1 . .
C C22 -0.13547(11) 0.2196(2) 0.34218(6) 0.0387(4) Uani d . 1 . .
H H22 -0.0739 0.2329 0.3641 0.046 Uiso calc R 1 . .
C C23 -0.21173(11) 0.2438(2) 0.36091(6) 0.0404(4) Uani d . 1 . .
C C24 -0.41593(11) 0.1501(3) 0.24209(7) 0.0547(5) Uani d . 1 . .
H H24A -0.4121 0.1181 0.2081 0.082 Uiso calc R 1 . .
H H24B -0.4515 0.2651 0.2411 0.082 Uiso calc R 1 . .
H H24C -0.4485 0.0516 0.2554 0.082 Uiso calc R 1 . .
C C25 -0.20350(13) 0.2812(3) 0.41543(6) 0.0535(5) Uani d . 1 . .
H H25A -0.1363 0.2953 0.4331 0.080 Uiso calc R 1 . .
H H25B -0.2309 0.1783 0.4300 0.080 Uiso calc R 1 . .
H H25C -0.2379 0.3944 0.4188 0.080 Uiso calc R 1 . .
C C26 -0.06843(10) 0.1560(2) 0.26859(5) 0.0348(4) Uani d . 1 . .
H H26 -0.0867 0.1124 0.2350 0.042 Uiso calc R 1 . .
C C27 0.03223(10) 0.1899(2) 0.28665(5) 0.0322(4) Uani d . 1 . .
C C28 0.09255(10) 0.1161(2) 0.25908(5) 0.0344(4) Uani d . 1 . .
H H28 0.0648 0.0509 0.2291 0.041 Uiso calc R 1 . .
C C29 0.18928(10) 0.1334(2) 0.27339(5) 0.0356(4) Uani d . 1 . .
H H29 0.2268 0.0777 0.2538 0.043 Uiso calc R 1 . .
C C30 0.23412(10) 0.2326(2) 0.31684(5) 0.0337(4) Uani d . 1 . .
C C31 0.17424(10) 0.3170(2) 0.34342(5) 0.0352(4) Uani d . 1 . .
H H31 0.2015 0.3904 0.3720 0.042 Uiso calc R 1 . .
C C32 0.07772(10) 0.2950(2) 0.32885(5) 0.0340(4) Uani d . 1 . .
H H32 0.0399 0.3529 0.3479 0.041 Uiso calc R 1 . .
C C33 0.37588(11) 0.3514(3) 0.37678(6) 0.0547(5) Uani d . 1 . .
H H33A 0.3545 0.4795 0.3724 0.082 Uiso calc R 1 . .
H H33B 0.4451 0.3468 0.3820 0.082 Uiso calc R 1 . .
H H33C 0.3586 0.2987 0.4060 0.082 Uiso calc R 1 . .
C C34 0.39029(11) 0.1576(3) 0.30456(7) 0.0613(5) Uani d . 1 . .
H H34A 0.3789 0.0247 0.3038 0.092 Uiso calc R 1 . .
H H34B 0.4572 0.1823 0.3209 0.092 Uiso calc R 1 . .
H H34C 0.3751 0.2051 0.2702 0.092 Uiso calc R 1 . .

loop_
_atom_site_aniso_label
_atom_site_aniso_U_11
_atom_site_aniso_U_22
_atom_site_aniso_U_33
_atom_site_aniso_U_12
_atom_site_aniso_U_13
_atom_site_aniso_U_23
O1 0.0423(7) 0.0853(11) 0.0637(8) -0.0013(7) 0.0201(6) 0.0060(7)
N1 0.0368(8) 0.0599(10) 0.0510(9) -0.0005(7) 0.0087(7) -0.0015(7)
C1 0.0380(10) 0.0389(10) 0.0521(10) 0.0030(7) 0.0124(8) 0.0058(8)
C2 0.0385(10) 0.0414(11) 0.0488(10) 0.0007(8) 0.0045(8) 0.0039(8)
C3 0.0431(10) 0.0449(11) 0.0361(9) 0.0003(8) 0.0036(7) 0.0007(7)
C4 0.0378(9) 0.0333(9) 0.0386(9) 0.0011(7) 0.0053(7) -0.0010(7)
C5 0.0364(9) 0.0357(10) 0.0375(9) 0.0031(7) 0.0055(7) -0.0011(7)
C6 0.0435(10) 0.0293(9) 0.0387(9) 0.0022(7) 0.0099(7) 0.0004(7)
C7 0.0396(10) 0.0792(15) 0.0615(12) -0.0030(10) 0.0018(8) 0.0074(10)
C8 0.0514(11) 0.0480(11) 0.0455(10) 0.0000(8) 0.0158(8) -0.0053(8)
C9 0.0430(10) 0.0396(10) 0.0343(8) 0.0027(7) 0.0075(7) -0.0001(7)
C10 0.0376(9) 0.0342(9) 0.0333(8) 0.0021(7) 0.0093(7) -0.0037(7)
C11 0.0481(11) 0.0388(10) 0.0329(8) 0.0061(8) 0.0129(7) 0.0021(7)
C12 0.0440(10) 0.0403(10) 0.0444(9) 0.0017(8) 0.0199(8) 0.0006(8)
C13 0.0370(9) 0.0378(10) 0.0410(9) 0.0029(7) 0.0108(7) -0.0065(7)
C14 0.0435(10) 0.0419(10) 0.0330(8) 0.0071(8) 0.0096(7) 0.0011(7)
C15 0.0418(10) 0.0361(10) 0.0356(8) 0.0032(7) 0.0144(7) 0.0003(7)
C16 0.0454(11) 0.1020(18) 0.0574(12) 0.0055(11) -0.0036(9) -0.0013(11)
C17 0.0449(12) 0.0843(17) 0.0953(16) -0.0098(11) 0.0155(11) 0.0064(13)
O2 0.0438(7) 0.0777(10) 0.0766(9) -0.0019(6) 0.0296(7) -0.0172(7)
N2 0.0300(8) 0.0539(10) 0.0487(8) -0.0022(6) 0.0097(6) -0.0082(7)
C18 0.0397(10) 0.0411(11) 0.0572(11) -0.0015(8) 0.0210(8) -0.0019(8)
C19 0.0327(9) 0.0379(10) 0.0519(10) -0.0006(7) 0.0099(7) -0.0001(8)
C20 0.0365(9) 0.0383(10) 0.0398(9) -0.0006(7) 0.0073(7) -0.0029(7)
C21 0.0339(9) 0.0324(9) 0.0375(8) 0.0014(7) 0.0081(7) 0.0002(7)
C22 0.0337(9) 0.0408(10) 0.0400(9) -0.0033(7) 0.0066(7) 0.0003(7)
C23 0.0436(10) 0.0369(10) 0.0437(9) -0.0036(7) 0.0165(8) -0.0023(7)
C24 0.0359(10) 0.0649(13) 0.0630(11) -0.0020(9) 0.0117(8) -0.0051(9)
C25 0.0613(12) 0.0562(13) 0.0482(10) -0.0044(9) 0.0237(9) -0.0043(9)
C26 0.0331(9) 0.0354(9) 0.0345(8) 0.0013(7) 0.0060(7) -0.0011(7)
C27 0.0324(9) 0.0325(9) 0.0314(8) 0.0024(7) 0.0074(6) 0.0025(6)
C28 0.0370(9) 0.0363(9) 0.0296(8) -0.0012(7) 0.0080(6) 0.0004(6)
C29 0.0365(9) 0.0372(10) 0.0366(8) 0.0007(7) 0.0159(7) -0.0013(7)
C30 0.0284(8) 0.0368(10) 0.0360(8) 0.0004(7) 0.0084(6) 0.0042(7)
C31 0.0357(9) 0.0363(10) 0.0327(8) -0.0024(7) 0.0070(7) -0.0022(7)
C32 0.0335(9) 0.0352(9) 0.0342(8) 0.0021(7) 0.0104(7) -0.0008(7)
C33 0.0362(10) 0.0668(14) 0.0552(10) -0.0054(9) 0.0006(8) -0.0090(9)
C34 0.0337(10) 0.0803(15) 0.0735(13) -0.0009(9) 0.0201(9) -0.0154(11)

loop_
_atom_type_symbol
_atom_type_description
_atom_type_scat_dispersion_real
_atom_type_scat_dispersion_imag
_atom_type_scat_source
C C 0.0033 0.0016 'International Tables Vol C Tables 4.2.6.8 and 6.1.1.4'
H H 0.0000 0.0000 'International Tables Vol C Tables 4.2.6.8 and 6.1.1.4'
N N 0.0061 0.0033 'International Tables Vol C Tables 4.2.6.8 and 6.1.1.4'
O O 0.0106 0.0060 'International Tables Vol C Tables 4.2.6.8 and 6.1.1.4'

loop_
_geom_angle_atom_site_label_1
_geom_angle_atom_site_label_2
_geom_angle_atom_site_label_3
_geom_angle_site_symmetry_1
_geom_angle_site_symmetry_3
_geom_angle
_geom_angle_publ_flag
C13 N1 C17 . . 119.38(14) ?
C13 N1 C16 . . 119.30(14) ?
C17 N1 C16 . . 116.99(14) ?
O1 C1 C2 . . 121.20(15) ?
O1 C1 C6 . . 120.85(15) ?
C2 C1 C6 . . 117.93(14) ?
C3 C2 C1 . . 119.39(14) ?
C3 C2 C7 . . 123.14(16) ?
C1 C2 C7 . . 117.47(15) ?
C2 C3 C4 . . 123.54(15) ?
C2 C3 H3 . . 118.2 ?
C4 C3 H3 . . 118.2 ?
C9 C4 C3 . . 119.46(14) ?
C9 C4 C5 . . 124.14(14) ?
C3 C4 C5 . . 116.32(14) ?
C6 C5 C4 . . 122.78(14) ?
C6 C5 H5 . . 118.6 ?
C4 C5 H5 . . 118.6 ?
C5 C6 C1 . . 119.69(14) ?
C5 C6 C8 . . 123.10(14) ?
C1 C6 C8 . . 117.18(14) ?
C2 C7 H7A . . 109.5 ?
C2 C7 H7B . . 109.5 ?
H7A C7 H7B . . 109.5 ?
C2 C7 H7C . . 109.5 ?
H7A C7 H7C . . 109.5 ?
H7B C7 H7C . . 109.5 ?
C6 C8 H8A . . 109.5 ?
C6 C8 H8B . . 109.5 ?
H8A C8 H8B . . 109.5 ?
C6 C8 H8C . . 109.5 ?
H8A C8 H8C . . 109.5 ?
H8B C8 H8C . . 109.5 ?
C4 C9 C10 . . 130.31(14) ?
C4 C9 H9 . . 114.8 ?
C10 C9 H9 . . 114.8 ?
C11 C10 C15 . . 115.83(13) ?
C11 C10 C9 . . 119.57(13) ?
C15 C10 C9 . . 124.60(14) ?
C12 C11 C10 . . 122.60(14) ?
C12 C11 H11 . . 118.7 ?
C10 C11 H11 . . 118.7 ?
C11 C12 C13 . . 121.08(14) ?
C11 C12 H12 . . 119.5 ?
C13 C12 H12 . . 119.5 ?
N1 C13 C12 . . 122.09(14) ?
N1 C13 C14 . . 121.14(14) ?
C12 C13 C14 . . 116.74(14) ?
C15 C14 C13 . . 121.43(14) ?
C15 C14 H14 . . 119.3 ?
C13 C14 H14 . . 119.3 ?
C14 C15 C10 . . 122.08(14) ?
C14 C15 H15 . . 119.0 ?
C10 C15 H15 . . 119.0 ?
N1 C16 H16A . . 109.5 ?
N1 C16 H16B . . 109.5 ?
H16A C16 H16B . . 109.5 ?
N1 C16 H16C . . 109.5 ?
H16A C16 H16C . . 109.5 ?
H16B C16 H16C . . 109.5 ?
N1 C17 H17A . . 109.5 ?
N1 C17 H17B . . 109.5 ?
H17A C17 H17B . . 109.5 ?
N1 C17 H17C . . 109.5 ?
H17A C17 H17C . . 109.5 ?
H17B C17 H17C . . 109.5 ?
C30 N2 C34 . . 120.48(13) ?
C30 N2 C33 . . 120.93(13) ?
C34 N2 C33 . . 118.59(13) ?
O2 C18 C23 . . 120.91(15) ?
O2 C18 C19 . . 121.12(15) ?
C23 C18 C19 . . 117.94(13) ?
C20 C19 C18 . . 119.19(14) ?
C20 C19 C24 . . 123.09(15) ?
C18 C19 C24 . . 117.72(14) ?
C19 C20 C21 . . 123.81(14) ?
C19 C20 H20 . . 118.1 ?
C21 C20 H20 . . 118.1 ?
C26 C21 C22 . . 125.83(13) ?
C26 C21 C20 . . 118.16(13) ?
C22 C21 C20 . . 116.00(13) ?
C23 C22 C21 . . 123.07(14) ?
C23 C22 H22 . . 118.5 ?
C21 C22 H22 . . 118.5 ?
C22 C23 C18 . . 119.83(14) ?
C22 C23 C25 . . 122.80(15) ?
C18 C23 C25 . . 117.34(14) ?
C19 C24 H24A . . 109.5 ?
C19 C24 H24B . . 109.5 ?
H24A C24 H24B . . 109.5 ?
C19 C24 H24C . . 109.5 ?
H24A C24 H24C . . 109.5 ?
H24B C24 H24C . . 109.5 ?
C23 C25 H25A . . 109.5 ?
C23 C25 H25B . . 109.5 ?
H25A C25 H25B . . 109.5 ?
C23 C25 H25C . . 109.5 ?
H25A C25 H25C . . 109.5 ?
H25B C25 H25C . . 109.5 ?
C21 C26 C27 . . 132.61(14) ?
C21 C26 H26 . . 113.7 ?
C27 C26 H26 . . 113.7 ?
C28 C27 C32 . . 115.29(13) ?
C28 C27 C26 . . 117.75(13) ?
C32 C27 C26 . . 126.93(13) ?
C29 C28 C27 . . 123.11(13) ?
C29 C28 H28 . . 118.4 ?
C27 C28 H28 . . 118.4 ?
C28 C29 C30 . . 120.92(13) ?
C28 C29 H29 . . 119.5 ?
C30 C29 H29 . . 119.5 ?
N2 C30 C29 . . 121.54(13) ?
N2 C30 C31 . . 121.71(13) ?
C29 C30 C31 . . 116.75(13) ?
C32 C31 C30 . . 121.21(13) ?
C32 C31 H31 . . 119.4 ?
C30 C31 H31 . . 119.4 ?
C31 C32 C27 . . 122.56(13) ?
C31 C32 H32 . . 118.7 ?
C27 C32 H32 . . 118.7 ?
N2 C33 H33A . . 109.5 ?
N2 C33 H33B . . 109.5 ?
H33A C33 H33B . . 109.5 ?
N2 C33 H33C . . 109.5 ?
H33A C33 H33C . . 109.5 ?
H33B C33 H33C . . 109.5 ?
N2 C34 H34A . . 109.5 ?
N2 C34 H34B . . 109.5 ?
H34A C34 H34B . . 109.5 ?
N2 C34 H34C . . 109.5 ?
H34A C34 H34C . . 109.5 ?
H34B C34 H34C . . 109.5 ?

loop_
_geom_bond_atom_site_label_1
_geom_bond_atom_site_label_2
_geom_bond_site_symmetry_2
_geom_bond_distance
_geom_bond_publ_flag
O1 C1 . 1.2406(18) ?
N1 C13 . 1.376(2) ?
N1 C17 . 1.447(2) ?
N1 C16 . 1.455(2) ?
C1 C2 . 1.470(2) ?
C1 C6 . 1.471(2) ?
C2 C3 . 1.341(2) ?
C2 C7 . 1.511(2) ?
C3 C4 . 1.442(2) ?
C3 H3 . 0.9500 ?
C4 C9 . 1.373(2) ?
C4 C5 . 1.447(2) ?
C5 C6 . 1.347(2) ?
C5 H5 . 0.9500 ?
C6 C8 . 1.500(2) ?
C7 H7A . 0.9800 ?
C7 H7B . 0.9800 ?
C7 H7C . 0.9800 ?
C8 H8A . 0.9800 ?
C8 H8B . 0.9800 ?
C8 H8C . 0.9800 ?
C9 C10 . 1.443(2) ?
C9 H9 . 0.9500 ?
C10 C11 . 1.401(2) ?
C10 C15 . 1.406(2) ?
C11 C12 . 1.374(2) ?
C11 H11 . 0.9500 ?
C12 C13 . 1.402(2) ?
C12 H12 . 0.9500 ?
C13 C14 . 1.410(2) ?
C14 C15 . 1.371(2) ?
C14 H14 . 0.9500 ?
C15 H15 . 0.9500 ?
C16 H16A . 0.9800 ?
C16 H16B . 0.9800 ?
C16 H16C . 0.9800 ?
C17 H17A . 0.9800 ?
C17 H17B . 0.9800 ?
C17 H17C . 0.9800 ?
O2 C18 . 1.2418(18) ?
N2 C30 . 1.3642(18) ?
N2 C34 . 1.446(2) ?
N2 C33 . 1.450(2) ?
C18 C23 . 1.468(2) ?
C18 C19 . 1.468(2) ?
C19 C20 . 1.344(2) ?
C19 C24 . 1.507(2) ?
C20 C21 . 1.443(2) ?
C20 H20 . 0.9500 ?
C21 C26 . 1.371(2) ?
C21 C22 . 1.441(2) ?
C22 C23 . 1.347(2) ?
C22 H22 . 0.9500 ?
C23 C25 . 1.501(2) ?
C24 H24A . 0.9800 ?
C24 H24B . 0.9800 ?
C24 H24C . 0.9800 ?
C25 H25A . 0.9800 ?
C25 H25B . 0.9800 ?
C25 H25C . 0.9800 ?
C26 C27 . 1.4426(19) ?
C26 H26 . 0.9500 ?
C27 C28 . 1.404(2) ?
C27 C32 . 1.409(2) ?
C28 C29 . 1.367(2) ?
C28 H28 . 0.9500 ?
C29 C30 . 1.409(2) ?
C29 H29 . 0.9500 ?
C30 C31 . 1.412(2) ?
C31 C32 . 1.368(2) ?
C31 H31 . 0.9500 ?
C32 H32 . 0.9500 ?
C33 H33A . 0.9800 ?
C33 H33B . 0.9800 ?
C33 H33C . 0.9800 ?
C34 H34A . 0.9800 ?
C34 H34B . 0.9800 ?
C34 H34C . 0.9800 ?

loop_
_geom_hbond_atom_site_label_D
_geom_hbond_atom_site_label_H
_geom_hbond_atom_site_label_A
_geom_hbond_site_symmetry_A
_geom_hbond_distance_DH
_geom_hbond_distance_HA
_geom_hbond_distance_DA
_geom_hbond_angle_DHA
C17 H17B O1 1_655 0.98 2.51 3.456(2) 163
C34 H34B O2 1_655 0.98 2.36 3.328(2) 169

loop_
_geom_torsion_atom_site_label_1
_geom_torsion_atom_site_label_2
_geom_torsion_atom_site_label_3
_geom_torsion_atom_site_label_4
_geom_torsion_site_symmetry_1
_geom_torsion_site_symmetry_2
_geom_torsion_site_symmetry_3
_geom_torsion_site_symmetry_4
_geom_torsion
_geom_torsion_publ_flag
O1 C1 C2 C3 . . . . -178.22(16) ?
C6 C1 C2 C3 . . . . 3.3(2) ?
O1 C1 C2 C7 . . . . 1.5(2) ?
C6 C1 C2 C7 . . . . -176.94(15) ?
C1 C2 C3 C4 . . . . 2.3(3) ?
C7 C2 C3 C4 . . . . -177.45(16) ?
C2 C3 C4 C9 . . . . 177.69(16) ?
C2 C3 C4 C5 . . . . -5.3(2) ?
C9 C4 C5 C6 . . . . 179.44(15) ?
C3 C4 C5 C6 . . . . 2.6(2) ?
C4 C5 C6 C1 . . . . 2.9(2) ?
C4 C5 C6 C8 . . . . -175.02(15) ?
O1 C1 C6 C5 . . . . 175.68(15) ?
C2 C1 C6 C5 . . . . -5.8(2) ?
O1 C1 C6 C8 . . . . -6.3(2) ?
C2 C1 C6 C8 . . . . 172.17(15) ?
C3 C4 C9 C10 . . . . -172.71(15) ?
C5 C4 C9 C10 . . . . 10.5(3) ?
C4 C9 C10 C11 . . . . -151.45(17) ?
C4 C9 C10 C15 . . . . 29.2(3) ?
C15 C10 C11 C12 . . . . -5.2(2) ?
C9 C10 C11 C12 . . . . 175.42(14) ?
C10 C11 C12 C13 . . . . 2.4(2) ?
C17 N1 C13 C12 . . . . 10.3(2) ?
C16 N1 C13 C12 . . . . 166.30(17) ?
C17 N1 C13 C14 . . . . -171.83(16) ?
C16 N1 C13 C14 . . . . -15.9(2) ?
C11 C12 C13 N1 . . . . -179.73(15) ?
C11 C12 C13 C14 . . . . 2.3(2) ?
N1 C13 C14 C15 . . . . 177.92(14) ?
C12 C13 C14 C15 . . . . -4.1(2) ?
C13 C14 C15 C10 . . . . 1.3(2) ?
C11 C10 C15 C14 . . . . 3.3(2) ?
C9 C10 C15 C14 . . . . -177.29(14) ?
O2 C18 C19 C20 . . . . 179.15(16) ?
C23 C18 C19 C20 . . . . -2.7(2) ?
O2 C18 C19 C24 . . . . -0.6(2) ?
C23 C18 C19 C24 . . . . 177.49(15) ?
C18 C19 C20 C21 . . . . -1.1(2) ?
C24 C19 C20 C21 . . . . 178.72(15) ?
C19 C20 C21 C26 . . . . -175.74(15) ?
C19 C20 C21 C22 . . . . 3.6(2) ?
C26 C21 C22 C23 . . . . 176.92(16) ?
C20 C21 C22 C23 . . . . -2.4(2) ?
C21 C22 C23 C18 . . . . -1.3(2) ?
C21 C22 C23 C25 . . . . 176.74(16) ?
O2 C18 C23 C22 . . . . -178.00(16) ?
C19 C18 C23 C22 . . . . 3.9(2) ?
O2 C18 C23 C25 . . . . 3.9(2) ?
C19 C18 C23 C25 . . . . -174.24(15) ?
C22 C21 C26 C27 . . . . -6.6(3) ?
C20 C21 C26 C27 . . . . 172.68(15) ?
C21 C26 C27 C28 . . . . 165.06(16) ?
C21 C26 C27 C32 . . . . -16.9(3) ?
C32 C27 C28 C29 . . . . 4.1(2) ?
C26 C27 C28 C29 . . . . -177.62(13) ?
C27 C28 C29 C30 . . . . -1.7(2) ?
C34 N2 C30 C29 . . . . -0.8(2) ?
C33 N2 C30 C29 . . . . 179.24(15) ?
C34 N2 C30 C31 . . . . 179.45(15) ?
C33 N2 C30 C31 . . . . -0.5(2) ?
C28 C29 C30 N2 . . . . 178.22(14) ?
C28 C29 C30 C31 . . . . -2.0(2) ?
N2 C30 C31 C32 . . . . -177.05(14) ?
C29 C30 C31 C32 . . . . 3.2(2) ?
C30 C31 C32 C27 . . . . -0.7(2) ?
C28 C27 C32 C31 . . . . -2.9(2) ?
C26 C27 C32 C31 . . . . 179.02(14) ?
